data_7104922
loop_
_publ_author_name
'Meng, Ling-Guo'
'Hu, Bin'
'Wu, Quan-Ping'
'Liang, Mao'
'Xue, Song'

_publ_section_title
;
 PPh3-catalyzed unexpected alpha-addition reaction of
 1-(o-hydroxyaryl)-1,3-diketones to terminal alkynoates: a
 straightforward synthesis of multifunctional vinylesters.
;
_journal_issue 40
_journal_name_full 'Chemical communications (Cambridge, England)'
_journal_page_first 6089
_journal_page_last 6091
_journal_paper_doi 10.1039/b909279j
_journal_year 2009
_chemical_formula_sum 'C20 H18 O5'
_chemical_formula_weight 338.34
_chemical_name_systematic
;
?
;
_space_group_IT_number 4
_symmetry_cell_setting monoclinic
_symmetry_space_group_name_Hall 'P 2yb'
_symmetry_space_group_name_H-M 'P 1 21 1'
_atom_sites_solution_hydrogens geom
_atom_sites_solution_primary direct
_atom_sites_solution_secondary difmap
_audit_creation_method SHELXL-97
_cell_angle_alpha 90.000(5)
_cell_angle_beta 114.011(5)
_cell_angle_gamma 90.000(5)
_cell_formula_units_Z 2
_cell_length_a 11.165(5)
_cell_length_b 6.291(5)
_cell_length_c 13.510(5)
_cell_measurement_reflns_used 5771
_cell_measurement_temperature 297(2)
_cell_measurement_theta_max 62.6154
_cell_measurement_theta_min 4.3600
_cell_volume 866.8(9)
_computing_cell_refinement 'CrysAlis RED'
_computing_data_collection 'CrysAlis CCD'
_computing_data_reduction 'CrysAlis RED'
_computing_structure_refinement 'SHELXL-97 (Sheldrick, 1997)'
_computing_structure_solution 'SHELXL-97 (Sheldrick, 1997)'
_diffrn_ambient_temperature 297(2)
_diffrn_detector_area_resol_mean 15.9149
_diffrn_measured_fraction_theta_full 0.970
_diffrn_measured_fraction_theta_max 0.970
_diffrn_measurement_device_type 'Gemini S Ultra'
_diffrn_radiation_monochromator mirror
_diffrn_radiation_source 'Ultra (Cu) X-ray Source'
_diffrn_radiation_type CuK\a
_diffrn_radiation_wavelength 1.54184
_diffrn_reflns_av_R_equivalents 0.0103
_diffrn_reflns_av_sigmaI/netI 0.0096
_diffrn_reflns_limit_h_max 12
_diffrn_reflns_limit_h_min -12
_diffrn_reflns_limit_k_max 6
_diffrn_reflns_limit_k_min -6
_diffrn_reflns_limit_l_max 15
_diffrn_reflns_limit_l_min -14
_diffrn_reflns_number 6079
_diffrn_reflns_theta_full 61.14
_diffrn_reflns_theta_max 61.14
_diffrn_reflns_theta_min 4.36
_exptl_absorpt_coefficient_mu 0.768
_exptl_absorpt_correction_T_max 0.7802
_exptl_absorpt_correction_T_min 0.7385
_exptl_absorpt_correction_type multi-scan
_exptl_absorpt_process_details
;
CrysAlis RED, Oxford Diffraction Ltd.,
Version 1.171.32.24 (release 21-04-2008 CrysAlis171 .NET)
(compiled Apr 21 2008,18:23:10)
Empirical absorption correction using spherical harmonics,
implemented in SCALE3 ABSPACK scaling algorithm.
;
_exptl_crystal_colour colorless
_exptl_crystal_density_diffrn 1.296
_exptl_crystal_density_method 'not measured'
_exptl_crystal_description block
_exptl_crystal_F_000 356
_exptl_crystal_size_max 0.42
_exptl_crystal_size_mid 0.40
_exptl_crystal_size_min 0.34
_refine_diff_density_max 0.078
_refine_diff_density_min -0.080
_refine_diff_density_rms 0.018
_refine_ls_abs_structure_details 'Flack H D (1983), Acta Cryst. A39, 876-881'
_refine_ls_abs_structure_Flack -0.02(13)
_refine_ls_extinction_method none
_refine_ls_goodness_of_fit_ref 1.038
_refine_ls_hydrogen_treatment mixed
_refine_ls_matrix_type full
_refine_ls_number_parameters 298
_refine_ls_number_reflns 2246
_refine_ls_number_restraints 1
_refine_ls_restrained_S_all 1.038
_refine_ls_R_factor_all 0.0225
_refine_ls_R_factor_gt 0.0222
_refine_ls_shift/su_max 0.000
_refine_ls_shift/su_mean 0.000
_refine_ls_structure_factor_coef Fsqd
_refine_ls_weighting_details 'calc w=1/[\s^2^(Fo^2^)+(0.0426P)^2^+0.0361P] where P=(Fo^2^+2Fc^2^)/3'
_refine_ls_weighting_scheme calc
_refine_ls_wR_factor_gt 0.0597
_refine_ls_wR_factor_ref 0.0600
_reflns_number_gt 2211
_reflns_number_total 2246
_reflns_threshold_expression >2sigma(I)
_cod_data_source_file b909279j.txt
_cod_data_source_block 081121-cu2
_cod_original_sg_symbol_H-M 'P 21'
_cod_database_code 7104922

loop_
_symmetry_equiv_pos_as_xyz
'x, y, z'
'-x, y+1/2, -z'

loop_
_atom_site_label
_atom_site_type_symbol
_atom_site_fract_x
_atom_site_fract_y
_atom_site_fract_z
_atom_site_U_iso_or_equiv
_atom_site_adp_type
_atom_site_occupancy
_atom_site_symmetry_multiplicity
_atom_site_calc_flag
_atom_site_refinement_flags
_atom_site_disorder_assembly
_atom_site_disorder_group
O2 O 0.39580(8) 0.41247(15) 0.64378(7) 0.0489(2) Uani 1 1 d . . .
O3 O 0.27430(9) 0.71974(19) 0.71023(7) 0.0613(3) Uani 1 1 d . . .
O1 O 0.55893(10) 0.64572(19) 0.72152(8) 0.0679(3) Uani 1 1 d . . .
O5 O 0.00209(9) 0.92385(17) 0.79572(8) 0.0587(3) Uani 1 1 d . . .
C13 C 0.27344(11) 0.7121(2) 0.53396(9) 0.0457(3) Uani 1 1 d . . .
C15 C 0.13879(14) 0.9821(3) 0.59039(11) 0.0546(3) Uani 1 1 d . . .
C14 C 0.23293(12) 0.7956(2) 0.61973(10) 0.0462(3) Uani 1 1 d . . .
O4 O -0.03069(12) 0.7321(2) 0.64870(10) 0.0829(4) Uani 1 1 d . . .
C5 C 0.49398(14) 0.1433(3) 0.81804(12) 0.0581(4) Uani 1 1 d . . .
C10 C 0.34071(13) 0.5611(3) 0.36856(12) 0.0578(3) Uani 1 1 d . . .
C4 C 0.54663(11) 0.3429(2) 0.82225(10) 0.0481(3) Uani 1 1 d . . .
C3 C 0.64518(15) 0.4112(4) 0.91839(13) 0.0682(4) Uani 1 1 d . . .
C9 C 0.38407(13) 0.4559(2) 0.46669(11) 0.0539(3) Uani 1 1 d . . .
C8 C 0.35148(11) 0.5323(2) 0.54788(9) 0.0467(3) Uani 1 1 d . . .
C7 C 0.50440(11) 0.4867(2) 0.72746(10) 0.0480(3) Uani 1 1 d . . .
C12 C 0.23140(13) 0.8151(2) 0.43366(11) 0.0521(3) Uani 1 1 d . . .
C16 C 0.09838(12) 1.0434(2) 0.67982(10) 0.0509(3) Uani 1 1 d . . .
C18 C 0.01696(11) 0.8836(2) 0.70448(10) 0.0520(3) Uani 1 1 d . . .
C1 C 0.63483(19) 0.0815(4) 1.00218(15) 0.0825(6) Uani 1 1 d . . .
C6 C 0.53865(18) 0.0126(3) 0.90745(14) 0.0746(5) Uani 1 1 d . . .
C17 C 0.12808(16) 1.2264(3) 0.73054(15) 0.0677(4) Uani 1 1 d . . .
C19 C -0.07491(18) 0.7739(3) 0.82609(16) 0.0721(5) Uani 1 1 d . . .
C2 C 0.68826(18) 0.2780(5) 1.00819(13) 0.0875(7) Uani 1 1 d . . .
C20 C -0.0893(3) 0.8637(5) 0.9224(2) 0.1069(8) Uani 1 1 d . . .
C11 C 0.26551(13) 0.7413(3) 0.35220(11) 0.0563(3) Uani 1 1 d . . .
H12 H 0.1760(15) 0.941(3) 0.4191(12) 0.056(4) Uiso 1 1 d . . .
H3 H 0.6803(18) 0.538(4) 0.9162(14) 0.071(5) Uiso 1 1 d . . .
H15B H 0.0621(16) 0.939(3) 0.5263(14) 0.070(5) Uiso 1 1 d . . .
H19B H -0.0250(19) 0.642(4) 0.8498(15) 0.086(6) Uiso 1 1 d . . .
H10 H 0.3612(15) 0.506(3) 0.3130(13) 0.074(5) Uiso 1 1 d . . .
H5 H 0.4250(17) 0.095(4) 0.7514(14) 0.079(5) Uiso 1 1 d . . .
H11 H 0.2380(14) 0.816(3) 0.2844(13) 0.059(4) Uiso 1 1 d . . .
H17B H 0.1729(18) 1.333(4) 0.7087(14) 0.079(5) Uiso 1 1 d . . .
H1 H 0.6706(19) -0.017(4) 1.0673(18) 0.095(6) Uiso 1 1 d . . .
H15A H 0.1838(16) 1.106(4) 0.5748(13) 0.072(5) Uiso 1 1 d . . .
H20A H 0.008(4) 0.865(6) 0.985(3) 0.143(11) Uiso 1 1 d . . .
H9 H 0.4339(14) 0.336(3) 0.4776(12) 0.058(4) Uiso 1 1 d . . .
H19A H -0.1565(18) 0.751(3) 0.7653(14) 0.071(5) Uiso 1 1 d . . .
H17A H 0.0997(16) 1.256(4) 0.7881(14) 0.075(5) Uiso 1 1 d . . .
H20B H -0.135(3) 0.755(6) 0.951(2) 0.140(10) Uiso 1 1 d . . .
H6 H 0.499(2) -0.123(5) 0.9057(18) 0.100(7) Uiso 1 1 d . . .
H2 H 0.750(3) 0.336(5) 1.068(2) 0.128(9) Uiso 1 1 d . . .
H20C H -0.135(3) 1.004(6) 0.903(2) 0.130(10) Uiso 1 1 d . . .

loop_
_atom_site_aniso_label
_atom_site_aniso_U_11
_atom_site_aniso_U_22
_atom_site_aniso_U_33
_atom_site_aniso_U_23
_atom_site_aniso_U_13
_atom_site_aniso_U_12
O2 0.0479(4) 0.0413(5) 0.0509(4) 0.0056(4) 0.0135(3) 0.0004(4)
O3 0.0720(6) 0.0627(7) 0.0503(5) 0.0096(5) 0.0259(4) 0.0154(5)
O1 0.0657(6) 0.0583(7) 0.0731(6) 0.0071(5) 0.0215(5) -0.0180(5)
O5 0.0617(5) 0.0561(7) 0.0620(5) -0.0053(4) 0.0289(4) -0.0075(5)
C13 0.0443(5) 0.0442(8) 0.0471(6) 0.0030(5) 0.0170(5) 0.0014(5)
C15 0.0593(7) 0.0527(9) 0.0532(7) 0.0067(6) 0.0244(6) 0.0110(7)
C14 0.0470(6) 0.0427(8) 0.0474(7) 0.0023(5) 0.0177(5) -0.0009(5)
O4 0.0879(7) 0.0771(9) 0.0945(8) -0.0395(7) 0.0483(6) -0.0363(7)
C5 0.0608(7) 0.0561(10) 0.0576(8) 0.0057(7) 0.0244(6) -0.0009(7)
C10 0.0594(7) 0.0626(10) 0.0562(7) -0.0045(7) 0.0285(6) 0.0008(7)
C4 0.0428(6) 0.0531(9) 0.0501(7) 0.0001(6) 0.0207(5) 0.0015(5)
C3 0.0561(7) 0.0804(13) 0.0588(8) -0.0039(8) 0.0137(6) -0.0038(8)
C9 0.0528(6) 0.0487(9) 0.0594(8) -0.0014(6) 0.0221(5) 0.0071(6)
C8 0.0437(6) 0.0432(8) 0.0495(6) 0.0043(6) 0.0151(5) -0.0010(6)
C7 0.0452(6) 0.0454(8) 0.0542(7) -0.0010(6) 0.0211(5) -0.0003(6)
C12 0.0521(6) 0.0518(9) 0.0518(7) 0.0073(6) 0.0205(5) 0.0075(6)
C16 0.0489(6) 0.0475(9) 0.0553(7) 0.0008(6) 0.0203(5) 0.0049(6)
C18 0.0450(6) 0.0520(9) 0.0563(7) -0.0080(7) 0.0178(5) -0.0009(6)
C1 0.0862(11) 0.1023(17) 0.0652(9) 0.0264(10) 0.0371(9) 0.0283(12)
C6 0.0834(10) 0.0728(14) 0.0772(10) 0.0249(9) 0.0425(9) 0.0134(9)
C17 0.0786(9) 0.0510(10) 0.0845(10) -0.0097(8) 0.0444(8) -0.0067(8)
C19 0.0688(10) 0.0680(13) 0.0885(11) 0.0035(9) 0.0413(9) -0.0086(9)
C2 0.0675(10) 0.130(2) 0.0503(8) -0.0005(11) 0.0086(7) 0.0150(11)
C20 0.1267(19) 0.108(2) 0.1236(19) -0.0055(17) 0.0898(18) -0.0169(17)
C11 0.0595(7) 0.0627(10) 0.0474(6) 0.0045(7) 0.0226(6) 0.0028(7)

loop_
_atom_type_symbol
_atom_type_description
_atom_type_scat_dispersion_real
_atom_type_scat_dispersion_imag
_atom_type_scat_source
C C 0.0181 0.0091 'International Tables Vol C Tables 4.2.6.8 and 6.1.1.4'
H H 0.0000 0.0000 'International Tables Vol C Tables 4.2.6.8 and 6.1.1.4'
O O 0.0492 0.0322 'International Tables Vol C Tables 4.2.6.8 and 6.1.1.4'

loop_
_geom_angle_atom_site_label_1
_geom_angle_atom_site_label_2
_geom_angle_atom_site_label_3
_geom_angle
_geom_angle_site_symmetry_1
_geom_angle_site_symmetry_3
_geom_angle_publ_flag
C7 O2 C8 116.29(10) . . ?
C18 O5 C19 116.81(13) . . ?
C8 C13 C12 116.85(11) . . ?
C8 C13 C14 123.30(11) . . ?
C12 C13 C14 119.85(12) . . ?
C16 C15 C14 113.04(11) . . ?
O3 C14 C13 121.92(12) . . ?
O3 C14 C15 120.42(11) . . ?
C13 C14 C15 117.65(11) . . ?
C6 C5 C4 120.81(16) . . ?
C11 C10 C9 120.14(14) . . ?
C5 C4 C3 118.95(15) . . ?
C5 C4 C7 122.76(12) . . ?
C3 C4 C7 118.28(14) . . ?
C4 C3 C2 119.5(2) . . ?
C8 C9 C10 119.70(14) . . ?
C9 C8 C13 121.99(12) . . ?
C9 C8 O2 116.13(12) . . ?
C13 C8 O2 121.80(11) . . ?
O1 C7 O2 122.67(12) . . ?
O1 C7 C4 125.48(12) . . ?
O2 C7 C4 111.82(12) . . ?
C11 C12 C13 121.51(14) . . ?
C17 C16 C18 121.74(14) . . ?
C17 C16 C15 123.42(15) . . ?
C18 C16 C15 114.81(13) . . ?
O4 C18 O5 122.87(13) . . ?
O4 C18 C16 123.69(13) . . ?
O5 C18 C16 113.44(12) . . ?
C2 C1 C6 120.22(18) . . ?
C1 C6 C5 120.0(2) . . ?
O5 C19 C20 106.80(17) . . ?
C1 C2 C3 120.56(18) . . ?
C10 C11 C12 119.79(14) . . ?

loop_
_geom_bond_atom_site_label_1
_geom_bond_atom_site_label_2
_geom_bond_distance
_geom_bond_site_symmetry_2
_geom_bond_publ_flag
O2 C7 1.3604(16) . ?
O2 C8 1.4035(16) . ?
O3 C14 1.2152(16) . ?
O1 C7 1.1906(19) . ?
O5 C18 1.3333(17) . ?
O5 C19 1.444(2) . ?
C13 C8 1.393(2) . ?
C13 C12 1.3997(19) . ?
C13 C14 1.5001(18) . ?
C15 C16 1.502(2) . ?
C15 C14 1.516(2) . ?
O4 C18 1.197(2) . ?
C5 C6 1.376(2) . ?
C5 C4 1.378(2) . ?
C10 C11 1.374(2) . ?
C10 C9 1.381(2) . ?
C4 C3 1.385(2) . ?
C4 C7 1.480(2) . ?
C3 C2 1.390(3) . ?
C9 C8 1.375(2) . ?
C12 C11 1.383(2) . ?
C16 C17 1.312(2) . ?
C16 C18 1.481(2) . ?
C1 C2 1.360(3) . ?
C1 C6 1.364(3) . ?
C19 C20 1.486(3) . ?

loop_
_geom_torsion_atom_site_label_1
_geom_torsion_atom_site_label_2
_geom_torsion_atom_site_label_3
_geom_torsion_atom_site_label_4
_geom_torsion
_geom_torsion_site_symmetry_1
_geom_torsion_site_symmetry_2
_geom_torsion_site_symmetry_3
_geom_torsion_site_symmetry_4
_geom_torsion_publ_flag
C8 C13 C14 O3 5.64(19) . . . . ?
C12 C13 C14 O3 -174.97(13) . . . . ?
C8 C13 C14 C15 -175.12(12) . . . . ?
C12 C13 C14 C15 4.28(18) . . . . ?
C16 C15 C14 O3 -4.4(2) . . . . ?
C16 C15 C14 C13 176.32(12) . . . . ?
C6 C5 C4 C3 -0.3(2) . . . . ?
C6 C5 C4 C7 178.26(13) . . . . ?
C5 C4 C3 C2 -0.3(2) . . . . ?
C7 C4 C3 C2 -178.94(14) . . . . ?
C11 C10 C9 C8 0.1(2) . . . . ?
C10 C9 C8 C13 1.1(2) . . . . ?
C10 C9 C8 O2 178.01(12) . . . . ?
C12 C13 C8 C9 -1.25(18) . . . . ?
C14 C13 C8 C9 178.16(12) . . . . ?
C12 C13 C8 O2 -177.95(11) . . . . ?
C14 C13 C8 O2 1.47(18) . . . . ?
C7 O2 C8 C9 100.88(14) . . . . ?
C7 O2 C8 C13 -82.23(14) . . . . ?
C8 O2 C7 O1 0.99(18) . . . . ?
C8 O2 C7 C4 -176.98(10) . . . . ?
C5 C4 C7 O1 -168.12(14) . . . . ?
C3 C4 C7 O1 10.5(2) . . . . ?
C5 C4 C7 O2 9.79(17) . . . . ?
C3 C4 C7 O2 -171.59(12) . . . . ?
C8 C13 C12 C11 0.17(19) . . . . ?
C14 C13 C12 C11 -179.26(12) . . . . ?
C14 C15 C16 C17 115.12(17) . . . . ?
C14 C15 C16 C18 -67.14(16) . . . . ?
C19 O5 C18 O4 0.3(2) . . . . ?
C19 O5 C18 C16 -179.32(13) . . . . ?
C17 C16 C18 O4 166.87(16) . . . . ?
C15 C16 C18 O4 -10.92(19) . . . . ?
C17 C16 C18 O5 -13.47(19) . . . . ?
C15 C16 C18 O5 168.75(11) . . . . ?
C2 C1 C6 C5 -1.0(3) . . . . ?
C4 C5 C6 C1 1.0(2) . . . . ?
C18 O5 C19 C20 -174.07(18) . . . . ?
C6 C1 C2 C3 0.4(3) . . . . ?
C4 C3 C2 C1 0.2(3) . . . . ?
C9 C10 C11 C12 -1.1(2) . . . . ?
C13 C12 C11 C10 1.0(2) . . . . ?

loop_
_cod_related_entry_id
_cod_related_entry_database
_cod_related_entry_code
1 ChemSpider 30653151
